data_1561417
loop_
_publ_author_name
'Hu, Dong-Cheng'
'Fan, Yan'
'Si, Chang-Dai'
'Wu, Ya-Jun'
'Dong, Xiu-Yan'
'Yang, Yun-Xia'
'Yao, Xiao-Qiang'
'Liu, Jia-Cheng'

_publ_section_title
;
 A series of Zn/Cd coordination polymers constructed from
 1,4-naphthalenedicarboxylate and N-donor ligands: Syntheses, structures
 and luminescence sensing of Cr3+ in aqueous solutions
;
_journal_name_full 'Journal of Solid State Chemistry'
_journal_page_first 198
_journal_page_last 204
_journal_paper_doi 10.1016/j.jssc.2016.06.017
_journal_volume 241
_journal_year 2016
_chemical_formula_sum 'C68 H58 Cd3 N12 O14'
_chemical_formula_weight 1604.46
_space_group_IT_number 15
_space_group_name_Hall '-C 2yc'
_space_group_name_H-M_alt 'C 1 2/c 1'
_symmetry_cell_setting monoclinic
_symmetry_space_group_name_H-M 'C 1 2/c 1'
_atom_sites_solution_hydrogens geom
_atom_sites_solution_primary direct
_atom_sites_solution_secondary difmap
_cell_angle_alpha 90.00
_cell_angle_beta 123.781(2)
_cell_angle_gamma 90.00
_cell_formula_units_Z 4
_cell_length_a 32.428(5)
_cell_length_b 10.1069(16)
_cell_length_c 25.908(4)
_cell_measurement_reflns_used 9929
_cell_measurement_temperature 296(2)
_cell_measurement_theta_max 28.13
_cell_measurement_theta_min 2.51
_cell_volume 7057.7(19)
_computing_cell_refinement 'Bruker SMART'
_computing_data_collection 'Bruker SMART'
_computing_data_reduction 'Bruker SAINT'
_computing_molecular_graphics 'Bruker SHELXTL'
_computing_publication_material 'Bruker SHELXTL'
_computing_structure_refinement 'SHELXL-97 (Sheldrick, 1997)'
_computing_structure_solution 'SHELXS-97 (Sheldrick, 1990)'
_diffrn_ambient_temperature 296(2)
_diffrn_measured_fraction_theta_full 1.000
_diffrn_measured_fraction_theta_max 1.000
_diffrn_measurement_device_type 'CCD area detector'
_diffrn_measurement_method 'phi and omega scans'
_diffrn_radiation_monochromator graphite
_diffrn_radiation_source 'fine-focus sealed tube'
_diffrn_radiation_type MoK\a
_diffrn_radiation_wavelength 0.71073
_diffrn_reflns_av_R_equivalents 0.0397
_diffrn_reflns_av_sigmaI/netI 0.0427
_diffrn_reflns_limit_h_max 38
_diffrn_reflns_limit_h_min -38
_diffrn_reflns_limit_k_max 11
_diffrn_reflns_limit_k_min -12
_diffrn_reflns_limit_l_max 30
_diffrn_reflns_limit_l_min -30
_diffrn_reflns_number 18691
_diffrn_reflns_theta_full 25.01
_diffrn_reflns_theta_max 25.01
_diffrn_reflns_theta_min 1.51
_exptl_absorpt_coefficient_mu 0.966
_exptl_absorpt_correction_T_max 0.8155
_exptl_absorpt_correction_T_min 0.7804
_exptl_absorpt_correction_type multi-scan
_exptl_absorpt_process_details sadabs
_exptl_crystal_colour colorless
_exptl_crystal_density_diffrn 1.510
_exptl_crystal_density_method 'not measured'
_exptl_crystal_description block
_exptl_crystal_F_000 3224
_exptl_crystal_size_max 0.27
_exptl_crystal_size_mid 0.25
_exptl_crystal_size_min 0.22
_refine_diff_density_max 0.767
_refine_diff_density_min -0.572
_refine_diff_density_rms 0.092
_refine_ls_extinction_method none
_refine_ls_goodness_of_fit_ref 1.142
_refine_ls_hydrogen_treatment mixed
_refine_ls_matrix_type full
_refine_ls_number_parameters 438
_refine_ls_number_reflns 6222
_refine_ls_number_restraints 0
_refine_ls_restrained_S_all 1.142
_refine_ls_R_factor_all 0.0329
_refine_ls_R_factor_gt 0.0292
_refine_ls_shift/su_max 0.003
_refine_ls_shift/su_mean 0.000
_refine_ls_structure_factor_coef Fsqd
_refine_ls_weighting_details 'calc w=1/[\s^2^(Fo^2^)+(0.0452P)^2^+2.0657P] where P=(Fo^2^+2Fc^2^)/3'
_refine_ls_weighting_scheme calc
_refine_ls_wR_factor_gt 0.0843
_refine_ls_wR_factor_ref 0.0873
_reflns_number_gt 5561
_reflns_number_total 6222
_reflns_threshold_expression >2sigma(I)
_cod_data_source_file JSSC-2016-241-198.cif
_cod_data_source_block 3
_cod_depositor_comments
;
The following automatic conversions were performed:

data item '_symmetry_cell_setting' value 'Monoclinic' was changed to
'monoclinic' in accordance with the built-in table derived from the
CIF Core dictionary named 'cif_core.dic' version 2.4.5 last updated
on 2014-11-21.

Automatic conversion script
Id: cif_fix_values 8369 2020-08-20 11:38:08Z andrius 
;
_cod_original_sg_symbol_H-M 'C2/c  '
_cod_database_code 1561417

loop_
_symmetry_equiv_pos_as_xyz
'x, y, z'
'-x, y, -z+1/2'
'x+1/2, y+1/2, z'
'-x+1/2, y+1/2, -z+1/2'
'-x, -y, -z'
'x, -y, z-1/2'
'-x+1/2, -y+1/2, -z'
'x+1/2, -y+1/2, z-1/2'

loop_
_atom_site_label
_atom_site_type_symbol
_atom_site_fract_x
_atom_site_fract_y
_atom_site_fract_z
_atom_site_U_iso_or_equiv
_atom_site_adp_type
_atom_site_occupancy
_atom_site_symmetry_multiplicity
_atom_site_calc_flag
_atom_site_refinement_flags
_atom_site_disorder_assembly
_atom_site_disorder_group
C1 C 0.22728(9) 0.3158(3) 0.63664(12) 0.0325(6) Uani 1 1 d . . .
C2 C 0.20766(9) 0.4278(3) 0.59132(12) 0.0291(6) Uani 1 1 d . . .
C3 C 0.18802(9) 0.5418(3) 0.60050(11) 0.0294(5) Uani 1 1 d . . .
C4 C 0.16533(10) 0.6383(3) 0.55451(12) 0.0348(6) Uani 1 1 d . . .
H4 H 0.1509 0.7120 0.5599 0.042 Uiso 1 1 calc R . .
C5 C 0.16432(10) 0.6237(3) 0.50085(12) 0.0338(6) Uani 1 1 d . . .
C6 C 0.18453(11) 0.5125(3) 0.49181(13) 0.0427(7) Uani 1 1 d . . .
H6 H 0.1840 0.5036 0.4557 0.051 Uiso 1 1 calc R . .
C7 C 0.20537(12) 0.4153(3) 0.53662(14) 0.0411(7) Uani 1 1 d . . .
H7 H 0.2182 0.3397 0.5299 0.049 Uiso 1 1 calc R . .
C8 C 0.12900(10) 0.8390(3) 0.45656(12) 0.0341(6) Uani 1 1 d . . .
C9 C 0.16103(11) 0.9244(3) 0.50599(13) 0.0439(7) Uani 1 1 d . . .
H9 H 0.1915 0.8935 0.5391 0.053 Uiso 1 1 calc R . .
C10 C 0.14767(12) 1.0497(3) 0.50529(13) 0.0471(8) Uani 1 1 d . . .
H10 H 0.1690 1.1048 0.5384 0.056 Uiso 1 1 calc R . .
C11 C 0.10170(11) 1.1014(3) 0.45539(13) 0.0355(6) Uani 1 1 d . . .
C12 C 0.08565(13) 1.2325(3) 0.45431(16) 0.0501(8) Uani 1 1 d . . .
H12 H 0.1056 1.2883 0.4878 0.060 Uiso 1 1 calc R . .
C13 C 0.04158(13) 1.2781(3) 0.40517(17) 0.0549(9) Uani 1 1 d . . .
H13 H 0.0315 1.3640 0.4054 0.066 Uiso 1 1 calc R . .
C14 C 0.01181(12) 1.1962(3) 0.35475(16) 0.0525(8) Uani 1 1 d . . .
H14 H -0.0180 1.2287 0.3212 0.063 Uiso 1 1 calc R . .
C15 C 0.02512(11) 1.0692(3) 0.35315(14) 0.0409(7) Uani 1 1 d . . .
H15 H 0.0046 1.0166 0.3186 0.049 Uiso 1 1 calc R . .
C16 C 0.07030(9) 1.0172(3) 0.40416(11) 0.0311(6) Uani 1 1 d . . .
C17 C 0.08498(9) 0.8829(3) 0.40637(11) 0.0286(5) Uani 1 1 d . . .
C18 C 0.05345(9) 0.7916(3) 0.35196(11) 0.0308(6) Uani 1 1 d . . .
C19 C 0.19434(13) 0.5700(3) 0.66180(13) 0.0423(7) Uani 1 1 d . . .
C20 C 0.07573(11) 0.4843(3) 0.22317(14) 0.0415(7) Uani 1 1 d . . .
H20 H 0.0688 0.5407 0.1909 0.050 Uiso 1 1 calc R . .
C21 C 0.10809(11) 0.3829(3) 0.24459(14) 0.0407(7) Uani 1 1 d . . .
H21 H 0.1274 0.3569 0.2301 0.049 Uiso 1 1 calc R . .
C22 C 0.07483(11) 0.3930(3) 0.29696(15) 0.0392(7) Uani 1 1 d . . .
H22 H 0.0672 0.3736 0.3259 0.047 Uiso 1 1 calc R . .
C23 C 0.13569(11) 0.2087(3) 0.32818(15) 0.0440(7) Uani 1 1 d . . .
H23A H 0.1298 0.1934 0.3605 0.053 Uiso 1 1 calc R . .
H23B H 0.1709 0.2253 0.3479 0.053 Uiso 1 1 calc R . .
C24 C 0.14967(13) -0.0945(3) 0.65521(16) 0.0512(8) Uani 1 1 d . . .
H24 H 0.1692 -0.1696 0.6727 0.061 Uiso 1 1 calc R . .
C25 C 0.10024(13) -0.0903(4) 0.62659(16) 0.0561(9) Uani 1 1 d . . .
H25 H 0.0795 -0.1607 0.6205 0.067 Uiso 1 1 calc R . .
C26 C 0.12727(10) 0.1058(3) 0.62578(13) 0.0399(7) Uani 1 1 d . . .
H26 H 0.1278 0.1957 0.6186 0.048 Uiso 1 1 calc R . .
C27 C 0.03588(12) 0.0962(4) 0.57770(18) 0.0606(10) Uani 1 1 d . . .
H27A H 0.0361 0.1836 0.5624 0.073 Uiso 1 1 calc R . .
H27B H 0.0277 0.1061 0.6083 0.073 Uiso 1 1 calc R . .
C28 C -0.00325(13) 0.0142(6) 0.52491(18) 0.0831(14) Uani 1 1 d . . .
H28A H -0.0055 -0.0693 0.5416 0.100 Uiso 1 1 calc R . .
H28B H -0.0348 0.0590 0.5072 0.100 Uiso 1 1 calc R . .
C31 C 0.30816(10) -0.1697(3) 0.71962(13) 0.0343(6) Uani 1 1 d . . .
H31 H 0.3082 -0.1953 0.7541 0.041 Uiso 1 1 calc R . .
C32 C 0.36166(12) -0.3542(3) 0.72549(14) 0.0418(7) Uani 1 1 d . . .
H32A H 0.3595 -0.3829 0.7597 0.050 Uiso 1 1 calc R . .
H32B H 0.3960 -0.3324 0.7424 0.050 Uiso 1 1 calc R . .
C33 C 0.34623(11) -0.4675(3) 0.68009(14) 0.0420(7) Uani 1 1 d . . .
H33A H 0.3488 -0.4406 0.6461 0.050 Uiso 1 1 calc R . .
H33B H 0.3119 -0.4906 0.6631 0.050 Uiso 1 1 calc R . .
C34 C 0.37907(13) -0.5869(3) 0.71236(16) 0.0480(8) Uani 1 1 d . . .
H34A H 0.4130 -0.5639 0.7271 0.058 Uiso 1 1 calc R . .
H34B H 0.3783 -0.6081 0.7483 0.058 Uiso 1 1 calc R . .
N2 N 0.33152(8) -0.2349(2) 0.69810(10) 0.0350(5) Uani 1 1 d . . .
C36 C 0.29474(11) -0.0626(3) 0.64027(13) 0.0386(7) Uani 1 1 d . . .
H36 H 0.2831 0.0011 0.6093 0.046 Uiso 1 1 calc R . .
Cd1 Cd 0.0000 0.63764(3) 0.2500 0.03037(9) Uani 1 2 d S . .
Cd2 Cd 0.247136(7) 0.091480(19) 0.703452(8) 0.02947(8) Uani 1 1 d . . .
N1 N 0.28506(8) -0.0643(2) 0.68543(10) 0.0324(5) Uani 1 1 d . . .
C35 C 0.32360(12) -0.1668(3) 0.64715(14) 0.0416(7) Uani 1 1 d . . .
N3 N 0.16692(8) 0.0293(3) 0.65465(10) 0.0390(5) Uani 1 1 d . . .
N4 N 0.08640(9) 0.0372(3) 0.60823(11) 0.0462(6) Uani 1 1 d . . .
N5 N 0.05467(8) 0.4907(2) 0.25673(11) 0.0381(5) Uani 1 1 d . . .
N6 N 0.10721(8) 0.3256(2) 0.29140(11) 0.0357(5) Uani 1 1 d . . .
O1 O 0.21966(10) 0.3136(2) 0.67887(11) 0.0587(6) Uani 1 1 d . . .
O2 O 0.24881(8) 0.2221(2) 0.62913(10) 0.0474(5) Uani 1 1 d . . .
O3 O 0.14204(8) 0.7108(2) 0.45170(8) 0.0447(5) Uani 1 1 d . . .
O4 O 0.02528(9) 0.7106(2) 0.35350(10) 0.0559(6) Uani 1 1 d . . .
O5 O 0.05705(8) 0.8026(2) 0.30686(9) 0.0478(5) Uani 1 1 d . . .
O6 O 0.15847(10) 0.5707(3) 0.66611(12) 0.0664(7) Uani 1 1 d . . .
O7 O 0.26234(11) 0.0993(3) 0.79548(10) 0.0664(8) Uani 1 1 d . . .

loop_
_atom_site_aniso_label
_atom_site_aniso_U_11
_atom_site_aniso_U_22
_atom_site_aniso_U_33
_atom_site_aniso_U_23
_atom_site_aniso_U_13
_atom_site_aniso_U_12
C1 0.0346(13) 0.0303(14) 0.0313(14) 0.0044(11) 0.0174(11) 0.0017(12)
C2 0.0306(13) 0.0283(14) 0.0262(13) 0.0045(10) 0.0144(11) 0.0017(10)
C3 0.0352(13) 0.0296(14) 0.0222(12) 0.0019(10) 0.0152(11) 0.0001(11)
C4 0.0427(15) 0.0346(15) 0.0261(13) 0.0021(11) 0.0184(12) 0.0102(12)
C5 0.0390(14) 0.0359(15) 0.0230(13) 0.0072(11) 0.0150(11) 0.0068(12)
C6 0.0634(18) 0.0427(18) 0.0318(14) 0.0079(12) 0.0326(14) 0.0143(15)
C7 0.0567(18) 0.0346(16) 0.0404(16) 0.0066(12) 0.0322(15) 0.0143(13)
C8 0.0417(14) 0.0331(15) 0.0258(13) 0.0056(11) 0.0177(12) 0.0048(12)
C9 0.0404(16) 0.050(2) 0.0243(14) 0.0048(12) 0.0076(12) 0.0005(13)
C10 0.0566(18) 0.0447(18) 0.0287(14) -0.0066(13) 0.0168(14) -0.0145(15)
C11 0.0463(16) 0.0311(15) 0.0304(14) -0.0038(11) 0.0221(13) -0.0089(12)
C12 0.071(2) 0.0315(16) 0.0539(19) -0.0094(14) 0.0380(17) -0.0115(16)
C13 0.075(2) 0.0281(17) 0.074(2) 0.0037(16) 0.049(2) 0.0067(16)
C14 0.0506(18) 0.048(2) 0.058(2) 0.0188(17) 0.0297(16) 0.0181(16)
C15 0.0395(15) 0.0356(17) 0.0429(16) 0.0054(13) 0.0200(13) 0.0024(12)
C16 0.0346(13) 0.0304(15) 0.0293(13) 0.0025(11) 0.0183(11) -0.0007(11)
C17 0.0329(13) 0.0279(14) 0.0229(12) 0.0016(10) 0.0142(11) -0.0019(11)
C18 0.0331(13) 0.0271(14) 0.0259(13) 0.0032(10) 0.0125(11) 0.0035(11)
C19 0.068(2) 0.0254(15) 0.0289(15) 0.0040(11) 0.0245(15) 0.0046(14)
C20 0.0522(16) 0.0326(16) 0.0425(16) 0.0001(12) 0.0281(14) -0.0052(13)
C21 0.0447(16) 0.0353(16) 0.0514(18) -0.0040(13) 0.0325(15) -0.0038(13)
C22 0.0473(16) 0.0316(15) 0.0470(17) 0.0057(13) 0.0314(15) 0.0051(13)
C23 0.0394(15) 0.0349(17) 0.0520(18) 0.0056(13) 0.0218(14) 0.0090(13)
C24 0.056(2) 0.044(2) 0.0459(19) 0.0020(14) 0.0237(16) 0.0015(15)
C25 0.0470(19) 0.058(2) 0.053(2) -0.0002(16) 0.0211(16) -0.0129(16)
C26 0.0340(15) 0.0451(18) 0.0336(15) -0.0004(12) 0.0145(12) 0.0021(12)
C27 0.0338(16) 0.084(3) 0.058(2) -0.0022(18) 0.0214(16) 0.0052(16)
C28 0.0398(18) 0.139(4) 0.057(2) 0.001(3) 0.0185(17) 0.000(2)
C31 0.0438(15) 0.0306(15) 0.0395(15) 0.0036(12) 0.0300(13) 0.0042(12)
C32 0.0515(17) 0.0330(16) 0.0440(16) 0.0106(13) 0.0284(14) 0.0159(13)
C33 0.0425(15) 0.0300(16) 0.0524(17) 0.0053(13) 0.0257(14) 0.0086(12)
C34 0.0526(18) 0.0316(17) 0.0499(19) 0.0036(13) 0.0223(16) 0.0122(13)
N2 0.0444(12) 0.0288(12) 0.0397(12) 0.0073(10) 0.0282(11) 0.0105(10)
C36 0.0532(17) 0.0352(16) 0.0327(14) 0.0113(12) 0.0272(14) 0.0145(13)
Cd1 0.03168(15) 0.02099(16) 0.03147(16) 0.000 0.01323(12) 0.000
Cd2 0.03394(13) 0.02897(14) 0.02600(12) 0.00423(7) 0.01699(10) 0.00779(7)
N1 0.0396(12) 0.0284(12) 0.0342(12) 0.0050(9) 0.0236(10) 0.0087(10)
C35 0.0586(18) 0.0379(16) 0.0402(16) 0.0097(13) 0.0349(15) 0.0129(14)
N3 0.0360(12) 0.0418(15) 0.0330(12) -0.0004(10) 0.0154(10) 0.0022(11)
N4 0.0342(12) 0.0600(18) 0.0391(13) 0.0016(12) 0.0170(11) -0.0010(12)
N5 0.0429(12) 0.0288(12) 0.0455(13) 0.0038(10) 0.0264(11) 0.0050(10)
N6 0.0349(11) 0.0264(12) 0.0465(13) 0.0000(10) 0.0230(11) 0.0014(10)
O1 0.1039(19) 0.0372(12) 0.0575(14) 0.0195(11) 0.0590(14) 0.0220(13)
O2 0.0600(12) 0.0377(12) 0.0552(13) 0.0167(10) 0.0387(11) 0.0216(10)
O3 0.0630(13) 0.0423(12) 0.0240(9) 0.0118(8) 0.0213(9) 0.0230(10)
O4 0.0712(14) 0.0556(15) 0.0432(12) -0.0119(10) 0.0332(11) -0.0323(12)
O5 0.0549(12) 0.0566(14) 0.0333(11) -0.0162(10) 0.0254(10) -0.0211(11)
O6 0.0847(17) 0.085(2) 0.0534(15) 0.0140(13) 0.0532(14) 0.0295(15)
O7 0.0903(18) 0.0703(18) 0.0274(12) 0.0117(10) 0.0257(13) 0.0375(14)

loop_
_atom_type_symbol
_atom_type_description
_atom_type_scat_dispersion_real
_atom_type_scat_dispersion_imag
_atom_type_scat_source
C C 0.0033 0.0016 'International Tables Vol C Tables 4.2.6.8 and 6.1.1.4'
H H 0.0000 0.0000 'International Tables Vol C Tables 4.2.6.8 and 6.1.1.4'
N N 0.0061 0.0033 'International Tables Vol C Tables 4.2.6.8 and 6.1.1.4'
O O 0.0106 0.0060 'International Tables Vol C Tables 4.2.6.8 and 6.1.1.4'
Cd Cd -0.8075 1.2024 'International Tables Vol C Tables 4.2.6.8 and 6.1.1.4'

loop_
_geom_angle_atom_site_label_1
_geom_angle_atom_site_label_2
_geom_angle_atom_site_label_3
_geom_angle
_geom_angle_site_symmetry_1
_geom_angle_site_symmetry_3
O1 C1 O2 121.4(3) . .
O1 C1 C2 119.8(2) . .
O2 C1 C2 118.7(2) . .
O1 C1 Cd2 61.12(14) . .
O2 C1 Cd2 60.73(14) . .
C2 C1 Cd2 169.65(19) . .
C7 C2 C3 118.6(2) . .
C7 C2 C1 119.5(2) . .
C3 C2 C1 121.7(2) . .
C4 C3 C2 120.4(2) . .
C4 C3 C19 117.8(2) . .
C2 C3 C19 121.7(2) . .
C5 C4 C3 119.5(3) . .
C5 C4 H4 120.3 . .
C3 C4 H4 120.3 . .
O3 C5 C4 124.7(3) . .
O3 C5 C6 114.6(2) . .
C4 C5 C6 120.6(2) . .
C7 C6 C5 119.5(3) . .
C7 C6 H6 120.2 . .
C5 C6 H6 120.2 . .
C6 C7 C2 121.3(3) . .
C6 C7 H7 119.3 . .
C2 C7 H7 119.3 . .
C17 C8 O3 115.3(2) . .
C17 C8 C9 121.3(3) . .
O3 C8 C9 123.1(2) . .
C10 C9 C8 119.9(3) . .
C10 C9 H9 120.0 . .
C8 C9 H9 120.0 . .
C9 C10 C11 121.9(3) . .
C9 C10 H10 119.0 . .
C11 C10 H10 119.0 . .
C10 C11 C16 118.3(3) . .
C10 C11 C12 123.3(3) . .
C16 C11 C12 118.4(3) . .
C13 C12 C11 121.2(3) . .
C13 C12 H12 119.4 . .
C11 C12 H12 119.4 . .
C12 C13 C14 119.9(3) . .
C12 C13 H13 120.1 . .
C14 C13 H13 120.1 . .
C15 C14 C13 121.7(3) . .
C15 C14 H14 119.2 . .
C13 C14 H14 119.2 . .
C14 C15 C16 120.1(3) . .
C14 C15 H15 120.0 . .
C16 C15 H15 120.0 . .
C15 C16 C11 118.7(3) . .
C15 C16 C17 122.5(2) . .
C11 C16 C17 118.8(2) . .
C8 C17 C16 119.7(2) . .
C8 C17 C18 119.8(2) . .
C16 C17 C18 120.4(2) . .
O4 C18 O5 123.0(2) . .
O4 C18 C17 120.0(2) . .
O5 C18 C17 117.0(2) . .
O4 C18 Cd1 64.49(15) . .
O5 C18 Cd1 58.47(14) . .
C17 C18 Cd1 175.50(19) . .
O6 C19 O7 125.0(3) . 4_556
O6 C19 C3 121.0(3) . .
O7 C19 C3 113.9(3) 4_556 .
C21 C20 N5 108.9(3) . .
C21 C20 H20 125.6 . .
N5 C20 H20 125.6 . .
C20 C21 N6 107.1(3) . .
C20 C21 H21 126.5 . .
N6 C21 H21 126.5 . .
N5 C22 N6 112.0(3) . .
N5 C22 H22 124.0 . .
N6 C22 H22 124.0 . .
N6 C23 C34 111.1(2) . 7_546
N6 C23 H23A 109.4 . .
C34 C23 H23A 109.4 7_546 .
N6 C23 H23B 109.4 . .
C34 C23 H23B 109.4 7_546 .
H23A C23 H23B 108.0 . .
C25 C24 N3 109.5(3) . .
C25 C24 H24 125.3 . .
N3 C24 H24 125.3 . .
C24 C25 N4 106.5(3) . .
C24 C25 H25 126.8 . .
N4 C25 H25 126.8 . .
N3 C26 N4 111.1(3) . .
N3 C26 H26 124.5 . .
N4 C26 H26 124.5 . .
N4 C27 C28 112.8(3) . .
N4 C27 H27A 109.0 . .
C28 C27 H27A 109.0 . .
N4 C27 H27B 109.0 . .
C28 C27 H27B 109.0 . .
H27A C27 H27B 107.8 . .
C28 C28 C27 117.1(4) 5_556 .
C28 C28 H28A 108.0 5_556 .
C27 C28 H28A 108.0 . .
C28 C28 H28B 108.0 5_556 .
C27 C28 H28B 108.0 . .
H28A C28 H28B 107.3 . .
N1 C31 N2 111.1(2) . .
N1 C31 H31 124.5 . .
N2 C31 H31 124.5 . .
N2 C32 C33 113.8(2) . .
N2 C32 H32A 108.8 . .
C33 C32 H32A 108.8 . .
N2 C32 H32B 108.8 . .
C33 C32 H32B 108.8 . .
H32A C32 H32B 107.7 . .
C32 C33 C34 110.3(2) . .
C32 C33 H33A 109.6 . .
C34 C33 H33A 109.6 . .
C32 C33 H33B 109.6 . .
C34 C33 H33B 109.6 . .
H33A C33 H33B 108.1 . .
C23 C34 C33 114.2(3) 7_546 .
C23 C34 H34A 108.7 7_546 .
C33 C34 H34A 108.7 . .
C23 C34 H34B 108.7 7_546 .
C33 C34 H34B 108.7 . .
H34A C34 H34B 107.6 . .
C31 N2 C35 107.8(2) . .
C31 N2 C32 125.7(2) . .
C35 N2 C32 126.4(2) . .
C35 C36 N1 110.4(2) . .
C35 C36 H36 124.8 . .
N1 C36 H36 124.8 . .
N5 Cd1 N5 97.14(12) 2 .
N5 Cd1 O5 147.65(8) 2 .
N5 Cd1 O5 96.31(9) . .
N5 Cd1 O5 96.31(9) 2 2
N5 Cd1 O5 147.64(8) . 2
O5 Cd1 O5 87.66(12) . 2
N5 Cd1 O4 93.07(8) 2 .
N5 Cd1 O4 110.26(9) . .
O5 Cd1 O4 54.63(7) . .
O5 Cd1 O4 98.23(8) 2 .
N5 Cd1 O4 110.26(9) 2 2
N5 Cd1 O4 93.07(8) . 2
O5 Cd1 O4 98.23(8) . 2
O5 Cd1 O4 54.63(7) 2 2
O4 Cd1 O4 144.84(11) . 2
N5 Cd1 C18 120.42(8) 2 .
N5 Cd1 C18 104.79(8) . .
O5 Cd1 C18 27.26(7) . .
O5 Cd1 C18 93.37(8) 2 .
O4 Cd1 C18 27.37(7) . .
O4 Cd1 C18 122.71(8) 2 .
N5 Cd1 C18 104.79(8) 2 2
N5 Cd1 C18 120.42(8) . 2
O5 Cd1 C18 93.37(8) . 2
O5 Cd1 C18 27.26(7) 2 2
O4 Cd1 C18 122.71(8) . 2
O4 Cd1 C18 27.37(7) 2 2
C18 Cd1 C18 109.74(11) . 2
O7 Cd2 N1 116.77(8) . .
O7 Cd2 N3 96.52(11) . .
N1 Cd2 N3 106.72(9) . .
O7 Cd2 O2 142.07(10) . .
N1 Cd2 O2 87.59(7) . .
N3 Cd2 O2 103.93(8) . .
O7 Cd2 O1 94.79(8) . .
N1 Cd2 O1 142.35(8) . .
N3 Cd2 O1 88.23(9) . .
O2 Cd2 O1 54.98(7) . .
O7 Cd2 C1 120.33(9) . .
N1 Cd2 C1 115.22(8) . .
N3 Cd2 C1 94.86(8) . .
O2 Cd2 C1 27.63(7) . .
O1 Cd2 C1 27.49(8) . .
C31 N1 C36 105.6(2) . .
C31 N1 Cd2 127.61(18) . .
C36 N1 Cd2 126.35(17) . .
C36 C35 N2 105.1(2) . .
C26 N3 C24 105.4(3) . .
C26 N3 Cd2 127.6(2) . .
C24 N3 Cd2 126.6(2) . .
C26 N4 C25 107.5(3) . .
C26 N4 C27 124.3(3) . .
C25 N4 C27 128.0(3) . .
C22 N5 C20 105.2(2) . .
C22 N5 Cd1 125.5(2) . .
C20 N5 Cd1 129.17(19) . .
C22 N6 C21 106.8(2) . .
C22 N6 C23 126.2(3) . .
C21 N6 C23 127.0(2) . .
C1 O1 Cd2 91.39(17) . .
C1 O2 Cd2 91.64(16) . .
C5 O3 C8 122.8(2) . .
C18 O4 Cd1 88.14(17) . .
C18 O5 Cd1 94.27(16) . .
C19 O7 Cd2 115.2(2) 4_546 .

loop_
_geom_bond_atom_site_label_1
_geom_bond_atom_site_label_2
_geom_bond_distance
_geom_bond_site_symmetry_2
C1 O1 1.249(3) .
C1 O2 1.254(3) .
C1 C2 1.495(4) .
C1 Cd2 2.704(3) .
C2 C7 1.383(4) .
C2 C3 1.399(4) .
C3 C4 1.392(4) .
C3 C19 1.511(4) .
C4 C5 1.380(4) .
C4 H4 0.9300 .
C5 O3 1.377(3) .
C5 C6 1.385(4) .
C6 C7 1.378(4) .
C6 H6 0.9300 .
C7 H7 0.9300 .
C8 C17 1.364(4) .
C8 O3 1.390(3) .
C8 C9 1.409(4) .
C9 C10 1.336(5) .
C9 H9 0.9300 .
C10 C11 1.422(4) .
C10 H10 0.9300 .
C11 C16 1.421(4) .
C11 C12 1.418(4) .
C12 C13 1.361(5) .
C12 H12 0.9300 .
C13 C14 1.386(5) .
C13 H13 0.9300 .
C14 C15 1.362(4) .
C14 H14 0.9300 .
C15 C16 1.420(4) .
C15 H15 0.9300 .
C16 C17 1.429(4) .
C17 C18 1.511(4) .
C18 O4 1.244(3) .
C18 O5 1.242(3) .
C18 Cd1 2.704(3) .
C19 O6 1.229(4) .
C19 O7 1.248(4) 4_556
C20 C21 1.346(4) .
C20 N5 1.374(4) .
C20 H20 0.9300 .
C21 N6 1.358(4) .
C21 H21 0.9300 .
C22 N5 1.316(4) .
C22 N6 1.325(4) .
C22 H22 0.9300 .
C23 N6 1.476(4) .
C23 C34 1.512(4) 7_546
C23 H23A 0.9700 .
C23 H23B 0.9700 .
C24 C25 1.341(5) .
C24 N3 1.374(4) .
C24 H24 0.9300 .
C25 N4 1.360(5) .
C25 H25 0.9300 .
C26 N3 1.319(4) .
C26 N4 1.332(4) .
C26 H26 0.9300 .
C27 N4 1.491(4) .
C27 C28 1.496(6) .
C27 H27A 0.9700 .
C27 H27B 0.9700 .
C28 C28 1.448(8) 5_556
C28 H28A 0.9700 .
C28 H28B 0.9700 .
C31 N1 1.320(4) .
C31 N2 1.337(3) .
C31 H31 0.9300 .
C32 N2 1.463(3) .
C32 C33 1.514(4) .
C32 H32A 0.9700 .
C32 H32B 0.9700 .
C33 C34 1.516(4) .
C33 H33A 0.9700 .
C33 H33B 0.9700 .
C34 C23 1.512(4) 7_546
C34 H34A 0.9700 .
C34 H34B 0.9700 .
N2 C35 1.380(4) .
C36 C35 1.353(4) .
C36 N1 1.370(3) .
C36 H36 0.9300 .
Cd1 N5 2.244(2) 2
Cd1 N5 2.244(2) .
Cd1 O5 2.311(2) .
Cd1 O5 2.311(2) 2
Cd1 O4 2.442(2) .
Cd1 O4 2.442(2) 2
Cd1 C18 2.704(3) 2
Cd2 O7 2.151(2) .
Cd2 N1 2.202(2) .
Cd2 N3 2.259(2) .
Cd2 O2 2.360(2) .
Cd2 O1 2.368(2) .
O7 C19 1.248(4) 4_546

loop_
_geom_torsion_atom_site_label_1
_geom_torsion_atom_site_label_2
_geom_torsion_atom_site_label_3
_geom_torsion_atom_site_label_4
_geom_torsion
_geom_torsion_site_symmetry_1
_geom_torsion_site_symmetry_2
_geom_torsion_site_symmetry_3
_geom_torsion_site_symmetry_4
O1 C1 C2 C7 -164.4(3) . . . .
O2 C1 C2 C7 11.7(4) . . . .
Cd2 C1 C2 C7 -72.3(11) . . . .
O1 C1 C2 C3 10.8(4) . . . .
O2 C1 C2 C3 -173.1(2) . . . .
Cd2 C1 C2 C3 102.9(11) . . . .
C7 C2 C3 C4 2.0(4) . . . .
C1 C2 C3 C4 -173.2(2) . . . .
C7 C2 C3 C19 -172.9(3) . . . .
C1 C2 C3 C19 11.9(4) . . . .
C2 C3 C4 C5 -3.0(4) . . . .
C19 C3 C4 C5 172.1(3) . . . .
C3 C4 C5 O3 178.5(3) . . . .
C3 C4 C5 C6 1.7(4) . . . .
O3 C5 C6 C7 -176.5(3) . . . .
C4 C5 C6 C7 0.6(5) . . . .
C5 C6 C7 C2 -1.6(5) . . . .
C3 C2 C7 C6 0.3(4) . . . .
C1 C2 C7 C6 175.6(3) . . . .
C17 C8 C9 C10 2.4(5) . . . .
O3 C8 C9 C10 174.7(3) . . . .
C8 C9 C10 C11 -0.5(5) . . . .
C9 C10 C11 C16 -2.2(5) . . . .
C9 C10 C11 C12 177.6(3) . . . .
C10 C11 C12 C13 179.2(3) . . . .
C16 C11 C12 C13 -0.9(5) . . . .
C11 C12 C13 C14 -0.7(5) . . . .
C12 C13 C14 C15 0.9(5) . . . .
C13 C14 C15 C16 0.5(5) . . . .
C14 C15 C16 C11 -2.1(4) . . . .
C14 C15 C16 C17 176.8(3) . . . .
C10 C11 C16 C15 -177.8(3) . . . .
C12 C11 C16 C15 2.3(4) . . . .
C10 C11 C16 C17 3.2(4) . . . .
C12 C11 C16 C17 -176.7(3) . . . .
O3 C8 C17 C16 -174.2(2) . . . .
C9 C8 C17 C16 -1.4(4) . . . .
O3 C8 C17 C18 2.3(4) . . . .
C9 C8 C17 C18 175.2(3) . . . .
C15 C16 C17 C8 179.6(3) . . . .
C11 C16 C17 C8 -1.4(4) . . . .
C15 C16 C17 C18 3.1(4) . . . .
C11 C16 C17 C18 -178.0(2) . . . .
C8 C17 C18 O4 82.7(3) . . . .
C16 C17 C18 O4 -100.7(3) . . . .
C8 C17 C18 O5 -97.7(3) . . . .
C16 C17 C18 O5 78.8(3) . . . .
C8 C17 C18 Cd1 -99(2) . . . .
C16 C17 C18 Cd1 77(2) . . . .
C4 C3 C19 O6 71.4(4) . . . .
C2 C3 C19 O6 -113.7(3) . . . .
C4 C3 C19 O7 -104.6(3) . . . 4_556
C2 C3 C19 O7 70.4(4) . . . 4_556
N5 C20 C21 N6 0.2(3) . . . .
N3 C24 C25 N4 -0.3(4) . . . .
N4 C27 C28 C28 -57.2(7) . . . 5_556
N2 C32 C33 C34 -179.6(3) . . . .
C32 C33 C34 C23 176.0(3) . . . 7_546
N1 C31 N2 C35 0.7(3) . . . .
N1 C31 N2 C32 178.5(3) . . . .
C33 C32 N2 C31 126.5(3) . . . .
C33 C32 N2 C35 -56.1(4) . . . .
O4 C18 Cd1 N5 2.1(2) . . . 2
O5 C18 Cd1 N5 -177.61(16) . . . 2
C17 C18 Cd1 N5 -176(2) . . . 2
O4 C18 Cd1 N5 -105.61(18) . . . .
O5 C18 Cd1 N5 74.70(18) . . . .
C17 C18 Cd1 N5 76(2) . . . .
O4 C18 Cd1 O5 179.7(3) . . . .
C17 C18 Cd1 O5 2(2) . . . .
O4 C18 Cd1 O5 101.43(18) . . . 2
O5 C18 Cd1 O5 -78.3(2) . . . 2
C17 C18 Cd1 O5 -77(2) . . . 2
O5 C18 Cd1 O4 -179.7(3) . . . .
C17 C18 Cd1 O4 -178(100) . . . .
O4 C18 Cd1 O4 150.78(14) . . . 2
O5 C18 Cd1 O4 -28.91(19) . . . 2
C17 C18 Cd1 O4 -27(2) . . . 2
O4 C18 Cd1 C18 123.76(19) . . . 2
O5 C18 Cd1 C18 -55.93(15) . . . 2
C17 C18 Cd1 C18 -54(2) . . . 2
O1 C1 Cd2 O7 -23.8(2) . . . .
O2 C1 Cd2 O7 148.52(18) . . . .
C2 C1 Cd2 O7 -121.7(11) . . . .
O1 C1 Cd2 N1 -172.26(17) . . . .
O2 C1 Cd2 N1 0.04(19) . . . .
C2 C1 Cd2 N1 89.8(11) . . . .
O1 C1 Cd2 N3 76.69(19) . . . .
O2 C1 Cd2 N3 -111.01(17) . . . .
C2 C1 Cd2 N3 -21.2(11) . . . .
O1 C1 Cd2 O2 -172.3(3) . . . .
C2 C1 Cd2 O2 89.8(11) . . . .
O2 C1 Cd2 O1 172.3(3) . . . .
C2 C1 Cd2 O1 -97.9(11) . . . .
N2 C31 N1 C36 -0.5(3) . . . .
N2 C31 N1 Cd2 -173.16(18) . . . .
C35 C36 N1 C31 0.0(3) . . . .
C35 C36 N1 Cd2 172.8(2) . . . .
O7 Cd2 N1 C31 14.8(3) . . . .
N3 Cd2 N1 C31 -91.7(2) . . . .
O2 Cd2 N1 C31 164.5(2) . . . .
O1 Cd2 N1 C31 158.6(2) . . . .
C1 Cd2 N1 C31 164.4(2) . . . .
O7 Cd2 N1 C36 -156.5(2) . . . .
N3 Cd2 N1 C36 97.0(2) . . . .
O2 Cd2 N1 C36 -6.8(2) . . . .
O1 Cd2 N1 C36 -12.7(3) . . . .
C1 Cd2 N1 C36 -6.8(3) . . . .
N1 C36 C35 N2 0.4(4) . . . .
C31 N2 C35 C36 -0.7(3) . . . .
C32 N2 C35 C36 -178.4(3) . . . .
N4 C26 N3 C24 -0.1(3) . . . .
N4 C26 N3 Cd2 -173.25(19) . . . .
C25 C24 N3 C26 0.3(4) . . . .
C25 C24 N3 Cd2 173.5(2) . . . .
O7 Cd2 N3 C26 96.4(2) . . . .
N1 Cd2 N3 C26 -143.0(2) . . . .
O2 Cd2 N3 C26 -51.4(3) . . . .
O1 Cd2 N3 C26 1.8(2) . . . .
C1 Cd2 N3 C26 -24.9(2) . . . .
O7 Cd2 N3 C24 -75.3(3) . . . .
N1 Cd2 N3 C24 45.2(3) . . . .
O2 Cd2 N3 C24 136.9(2) . . . .
O1 Cd2 N3 C24 -169.9(3) . . . .
C1 Cd2 N3 C24 163.4(3) . . . .
N3 C26 N4 C25 -0.1(4) . . . .
N3 C26 N4 C27 176.4(3) . . . .
C24 C25 N4 C26 0.3(4) . . . .
C24 C25 N4 C27 -176.1(3) . . . .
C28 C27 N4 C26 137.3(4) . . . .
C28 C27 N4 C25 -47.0(5) . . . .
N6 C22 N5 C20 0.2(3) . . . .
N6 C22 N5 Cd1 -177.58(18) . . . .
C21 C20 N5 C22 -0.2(3) . . . .
C21 C20 N5 Cd1 177.4(2) . . . .
N5 Cd1 N5 C22 -53.2(2) 2 . . .
O5 Cd1 N5 C22 97.4(2) . . . .
O5 Cd1 N5 C22 -167.0(2) 2 . . .
O4 Cd1 N5 C22 42.8(3) . . . .
O4 Cd1 N5 C22 -164.0(2) 2 . . .
C18 Cd1 N5 C22 71.0(3) . . . .
C18 Cd1 N5 C22 -165.0(2) 2 . . .
N5 Cd1 N5 C20 129.6(3) 2 . . .
O5 Cd1 N5 C20 -79.9(2) . . . .
O5 Cd1 N5 C20 15.7(3) 2 . . .
O4 Cd1 N5 C20 -134.4(2) . . . .
O4 Cd1 N5 C20 18.7(2) 2 . . .
C18 Cd1 N5 C20 -106.3(2) . . . .
C18 Cd1 N5 C20 17.8(3) 2 . . .
N5 C22 N6 C21 -0.1(3) . . . .
N5 C22 N6 C23 -178.7(3) . . . .
C20 C21 N6 C22 0.0(3) . . . .
C20 C21 N6 C23 178.5(3) . . . .
C34 C23 N6 C22 114.9(3) 7_546 . . .
C34 C23 N6 C21 -63.4(4) 7_546 . . .
O2 C1 O1 Cd2 -7.9(3) . . . .
C2 C1 O1 Cd2 168.2(2) . . . .
O7 Cd2 O1 C1 159.56(19) . . . .
N1 Cd2 O1 C1 11.5(3) . . . .
N3 Cd2 O1 C1 -104.05(18) . . . .
O2 Cd2 O1 C1 4.35(16) . . . .
O1 C1 O2 Cd2 7.9(3) . . . .
C2 C1 O2 Cd2 -168.2(2) . . . .
O7 Cd2 O2 C1 -47.2(2) . . . .
N1 Cd2 O2 C1 -179.97(17) . . . .
N3 Cd2 O2 C1 73.40(18) . . . .
O1 Cd2 O2 C1 -4.33(16) . . . .
C4 C5 O3 C8 16.8(4) . . . .
C6 C5 O3 C8 -166.2(3) . . . .
C17 C8 O3 C5 -141.1(3) . . . .
C9 C8 O3 C5 46.2(4) . . . .
O5 C18 O4 Cd1 0.3(3) . . . .
C17 C18 O4 Cd1 179.8(2) . . . .
N5 Cd1 O4 C18 -178.20(17) 2 . . .
N5 Cd1 O4 C18 83.04(18) . . . .
O5 Cd1 O4 C18 -0.17(16) . . . .
O5 Cd1 O4 C18 -81.36(18) 2 . . .
O4 Cd1 O4 C18 -45.50(16) 2 . . .
C18 Cd1 O4 C18 -68.4(2) 2 . . .
O4 C18 O5 Cd1 -0.3(3) . . . .
C17 C18 O5 Cd1 -179.86(19) . . . .
N5 Cd1 O5 C18 3.9(3) 2 . . .
N5 Cd1 O5 C18 -110.23(17) . . . .
O5 Cd1 O5 C18 101.98(18) 2 . . .
O4 Cd1 O5 C18 0.17(16) . . . .
O4 Cd1 O5 C18 155.73(16) 2 . . .
C18 Cd1 O5 C18 128.65(16) 2 . . .
N1 Cd2 O7 C19 35.3(3) . . . 4_546
N3 Cd2 O7 C19 147.8(2) . . . 4_546
O2 Cd2 O7 C19 -89.5(2) . . . 4_546
O1 Cd2 O7 C19 -123.5(2) . . . 4_546
C1 Cd2 O7 C19 -112.7(2) . . . 4_546
